data_4329654
loop_
_publ_author_name
'Wojciech Bury'
'Iwona Justyniak'
'Daniel Prochowicz'
'Anna Rola-Noworyta'
'Janusz Lewi\'nski'

_publ_contact_author
;
   Prof. Janusz Lewi\'nski,
   Department of Chemistry
   Warsaw University of Technology
   Noakowskiego 3,
   PL-00-664 Warszawa
   Poland
;
_publ_contact_author_email lewin@ch.pw.edu.pl
_publ_contact_author_fax '048 22 2347279'
_publ_contact_author_phone '048 22 2347315'
_publ_section_title
;
 Oxozinc Carboxylate Complexes: A New Synthetic Approach and the
 Carboxylate Ligand Effect on the Noncovalent-Interactions-Driven
 Self-Assembly
;
_journal_name_full 'Inorganic Chemistry'
_journal_page_first 7410
_journal_page_last 7414
_journal_paper_doi 10.1021/ic300864n
_journal_volume 51
_journal_year 2012
_chemical_formula_sum 'C80 H58 Cl4 O13 Zn4'
_chemical_formula_weight 1630.63
_chemical_name_systematic
;
 ?
;
_space_group_IT_number 14
_symmetry_cell_setting monoclinic
_symmetry_space_group_name_Hall '-P 2ybc'
_symmetry_space_group_name_H-M 'P 1 21/c 1'
_atom_sites_solution_hydrogens geom
_atom_sites_solution_primary direct
_atom_sites_solution_secondary difmap
_audit_creation_method SHELXL-97
_cell_angle_alpha 90.00
_cell_angle_beta 102.0510(10)
_cell_angle_gamma 90.00
_cell_formula_units_Z 4
_cell_length_a 20.7641(8)
_cell_length_b 14.8559(4)
_cell_length_c 25.5201(9)
_cell_measurement_reflns_used 80516
_cell_measurement_temperature 100(2)
_cell_measurement_theta_max 26.022
_cell_measurement_theta_min 0.998
_cell_volume 7698.7(5)
_computing_cell_refinement 'Denzo & Scalepak (Otwinowski, Minor, 1997)'
_computing_data_collection 'Collect (Nonius B.V. 1998)'
_computing_data_reduction 'Denzo & Scalepak (Otwinowski, Minor, 1997)'
_computing_molecular_graphics
;
DIAMOND v2.1 (Brandenburg, 1999)
Ortep-3 for Windows, L.J.Farrugia (1997) J.Appl.Cryst. 30, 565,
ORTEP III (Burnett, Johnson, 1996)
;
_computing_publication_material
;
SHELXL-97 (Sheldrick, 1997),
;
_computing_structure_refinement 'SHELXL-97 (Sheldrick, 1997)'
_computing_structure_solution 'SHELXS-97 (Sheldrick, 1990)'
_diffrn_ambient_temperature 100(2)
_diffrn_measured_fraction_theta_full 0.986
_diffrn_measured_fraction_theta_max 0.986
_diffrn_measurement_device '\k-geometry diffractometr'
_diffrn_measurement_device_type 'Nonius Kappa-CCD'
_diffrn_measurement_method 'area detector \w scans'
_diffrn_radiation_monochromator graphite
_diffrn_radiation_source 'fine-focus sealed tube'
_diffrn_radiation_type MoK\a
_diffrn_radiation_wavelength 0.71073
_diffrn_reflns_av_R_equivalents 0.0545
_diffrn_reflns_av_sigmaI/netI 0.0666
_diffrn_reflns_limit_h_max 22
_diffrn_reflns_limit_h_min -22
_diffrn_reflns_limit_k_max 14
_diffrn_reflns_limit_k_min -15
_diffrn_reflns_limit_l_max 27
_diffrn_reflns_limit_l_min -27
_diffrn_reflns_number 17462
_diffrn_reflns_theta_full 22.46
_diffrn_reflns_theta_max 22.46
_diffrn_reflns_theta_min 2.13
_exptl_absorpt_coefficient_mu 1.430
_exptl_absorpt_correction_T_max 0.689
_exptl_absorpt_correction_T_min 0.583
_exptl_absorpt_correction_type multi-scan
_exptl_absorpt_process_details 'Scalepak (Otwinowski, Minor, 1997)'
_exptl_crystal_colour colorless
_exptl_crystal_density_diffrn 1.407
_exptl_crystal_description rectangular
_exptl_crystal_F_000 3320
_exptl_crystal_size_max 0.44
_exptl_crystal_size_mid 0.32
_exptl_crystal_size_min 0.26
_refine_diff_density_max 0.732
_refine_diff_density_min -0.871
_refine_diff_density_rms 0.106
_refine_ls_extinction_method none
_refine_ls_goodness_of_fit_ref 1.061
_refine_ls_hydrogen_treatment constr
_refine_ls_matrix_type full
_refine_ls_number_parameters 910
_refine_ls_number_reflns 9871
_refine_ls_number_restraints 0
_refine_ls_restrained_S_all 1.061
_refine_ls_R_factor_all 0.0940
_refine_ls_R_factor_gt 0.0552
_refine_ls_shift/su_max 0.000
_refine_ls_shift/su_mean 0.000
_refine_ls_structure_factor_coef Fsqd
_refine_ls_weighting_details 'calc w=1/[\s^2^(Fo^2^)+(0.0571P)^2^+48.2028P] where P=(Fo^2^+2Fc^2^)/3'
_refine_ls_weighting_scheme calc
_refine_ls_wR_factor_gt 0.1310
_refine_ls_wR_factor_ref 0.1644
_reflns_number_gt 7190
_reflns_number_total 9871
_reflns_threshold_expression I>2\s(I)
_cod_data_source_file ic300864n_si_001_2.cif
_cod_data_source_block comp2b
_cod_original_sg_symbol_H-M 'P 21/c'
_cod_database_code 4329654

loop_
_symmetry_equiv_pos_as_xyz
'x, y, z'
'-x, y+1/2, -z+1/2'
'-x, -y, -z'
'x, -y-1/2, z-1/2'

loop_
_atom_site_label
_atom_site_type_symbol
_atom_site_fract_x
_atom_site_fract_y
_atom_site_fract_z
_atom_site_U_iso_or_equiv
_atom_site_adp_type
_atom_site_occupancy
_atom_site_symmetry_multiplicity
_atom_site_calc_flag
_atom_site_refinement_flags
C1 C 0.2640(4) 0.2855(5) 0.2884(3) 0.0290(18) Uani 1 1 d .
C2 C 0.2967(4) 0.3753(5) 0.2954(3) 0.0300(19) Uani 1 1 d .
C3 C 0.3410(4) 0.3984(5) 0.2634(3) 0.036(2) Uani 1 1 d .
H3 H 0.3476 0.3592 0.2356 0.043 Uiso 1 1 calc R
C4 C 0.3750(4) 0.4784(5) 0.2723(3) 0.036(2) Uani 1 1 d .
H4 H 0.4050 0.4931 0.2502 0.043 Uiso 1 1 calc R
C5 C 0.3674(4) 0.5384(5) 0.3124(3) 0.0300(19) Uani 1 1 d .
C6 C 0.3212(4) 0.5156(5) 0.3433(3) 0.040(2) Uani 1 1 d .
H6 H 0.3137 0.5559 0.3703 0.048 Uiso 1 1 calc R
C7 C 0.2863(4) 0.4350(5) 0.3351(3) 0.040(2) Uani 1 1 d .
H7 H 0.2554 0.4207 0.3566 0.048 Uiso 1 1 calc R
C8 C 0.4059(4) 0.6224(5) 0.3218(3) 0.033(2) Uani 1 1 d .
C9 C 0.4728(4) 0.6201(5) 0.3214(3) 0.039(2) Uani 1 1 d .
H9 H 0.4930 0.5637 0.3175 0.046 Uiso 1 1 calc R
C10 C 0.5108(4) 0.6969(6) 0.3264(3) 0.040(2) Uani 1 1 d .
H10 H 0.5563 0.6935 0.3258 0.048 Uiso 1 1 calc R
C11 C 0.4819(4) 0.7792(5) 0.3322(3) 0.038(2) Uani 1 1 d .
H11 H 0.5073 0.8328 0.3350 0.046 Uiso 1 1 calc R
C12 C 0.4153(4) 0.7834(5) 0.3339(3) 0.038(2) Uani 1 1 d .
H12 H 0.3952 0.8397 0.3381 0.046 Uiso 1 1 calc R
C13 C 0.3784(4) 0.7049(5) 0.3295(3) 0.039(2) Uani 1 1 d .
H13 H 0.3334 0.7078 0.3317 0.047 Uiso 1 1 calc R
C14 C 0.3326(4) 0.0049(5) 0.2007(3) 0.0295(18) Uani 1 1 d .
C15 C 0.3747(4) -0.0253(5) 0.1648(3) 0.0292(19) Uani 1 1 d .
C16 C 0.4192(4) -0.0951(5) 0.1793(3) 0.0324(19) Uani 1 1 d .
H16 H 0.4222 -0.1243 0.2128 0.039 Uiso 1 1 calc R
C17 C 0.4590(4) -0.1222(5) 0.1454(3) 0.0329(19) Uani 1 1 d .
H17 H 0.4908 -0.1680 0.1567 0.040 Uiso 1 1 calc R
C18 C 0.4535(4) -0.0840(5) 0.0949(3) 0.0320(19) Uani 1 1 d .
C19 C 0.4075(4) -0.0165(5) 0.0797(3) 0.034(2) Uani 1 1 d .
H19 H 0.4021 0.0093 0.0450 0.041 Uiso 1 1 calc R
C20 C 0.3695(4) 0.0135(5) 0.1141(3) 0.0332(19) Uani 1 1 d .
H20 H 0.3393 0.0614 0.1034 0.040 Uiso 1 1 calc R
C21 C 0.4945(4) -0.1164(5) 0.0573(3) 0.035(2) Uani 1 1 d .
C22 C 0.5605(5) -0.1353(6) 0.0763(4) 0.047(2) Uani 1 1 d .
H22 H 0.5792 -0.1252 0.1131 0.056 Uiso 1 1 calc R
C23 C 0.6005(5) -0.1687(6) 0.0431(4) 0.055(3) Uani 1 1 d .
H23 H 0.6458 -0.1809 0.0570 0.066 Uiso 1 1 calc R
C24 C 0.5727(6) -0.1837(6) -0.0106(4) 0.056(3) Uani 1 1 d .
H24 H 0.5990 -0.2068 -0.0338 0.067 Uiso 1 1 calc R
C25 C 0.5064(6) -0.1652(6) -0.0304(4) 0.054(3) Uani 1 1 d .
H25 H 0.4871 -0.1769 -0.0669 0.065 Uiso 1 1 calc R
C26 C 0.4688(5) -0.1297(5) 0.0032(3) 0.045(2) Uani 1 1 d .
H26 H 0.4243 -0.1141 -0.0110 0.055 Uiso 1 1 calc R
C27 C 0.0974(4) 0.0831(5) 0.1565(3) 0.0293(19) Uani 1 1 d .
C28 C 0.0499(4) 0.0929(5) 0.1053(3) 0.0323(19) Uani 1 1 d .
C29 C 0.0679(4) 0.1304(7) 0.0600(4) 0.053(3) Uani 1 1 d .
H29 H 0.1119 0.1500 0.0622 0.064 Uiso 1 1 calc R
C30 C 0.0224(5) 0.1392(6) 0.0120(4) 0.053(3) Uani 1 1 d .
H30 H 0.0359 0.1644 -0.0182 0.064 Uiso 1 1 calc R
C31 C -0.0415(4) 0.1120(5) 0.0075(3) 0.036(2) Uani 1 1 d .
C32 C -0.0601(4) 0.0742(6) 0.0516(3) 0.048(2) Uani 1 1 d .
H32 H -0.1043 0.0549 0.0493 0.057 Uiso 1 1 calc R
C33 C -0.0143(5) 0.0644(6) 0.0991(3) 0.049(2) Uani 1 1 d .
H33 H -0.0277 0.0369 0.1287 0.059 Uiso 1 1 calc R
C34 C -0.0910(4) 0.1230(5) -0.0448(3) 0.039(2) Uani 1 1 d .
C35 C -0.0798(6) 0.1768(8) -0.0847(4) 0.074(3) Uani 1 1 d .
H35 H -0.0390 0.2078 -0.0802 0.089 Uiso 1 1 calc R
C36 C -0.1257(6) 0.1880(9) -0.1317(4) 0.088(4) Uani 1 1 d .
H36 H -0.1163 0.2268 -0.1587 0.105 Uiso 1 1 calc R
C37 C -0.1834(5) 0.1447(7) -0.1397(4) 0.060(3) Uani 1 1 d .
H37 H -0.2163 0.1555 -0.1710 0.072 Uiso 1 1 calc R
C38 C -0.1938(5) 0.0857(10) -0.1027(5) 0.084(4) Uani 1 1 d .
H38 H -0.2332 0.0513 -0.1090 0.101 Uiso 1 1 calc R
C39 C -0.1480(5) 0.0741(9) -0.0554(4) 0.078(4) Uani 1 1 d .
H39 H -0.1563 0.0315 -0.0298 0.093 Uiso 1 1 calc R
C40 C 0.3260(4) 0.0174(5) 0.4055(3) 0.0300(19) Uani 1 1 d .
C41 C 0.3681(4) -0.0073(5) 0.4563(3) 0.0311(19) Uani 1 1 d .
C42 C 0.3946(4) -0.0925(6) 0.4647(3) 0.040(2) Uani 1 1 d .
H42 H 0.3858 -0.1359 0.4368 0.048 Uiso 1 1 calc R
C43 C 0.4343(4) -0.1148(5) 0.5139(3) 0.038(2) Uani 1 1 d .
H43 H 0.4512 -0.1743 0.5194 0.045 Uiso 1 1 calc R
C44 C 0.4499(4) -0.0533(5) 0.5551(3) 0.0318(19) Uani 1 1 d .
C45 C 0.4243(4) 0.0326(5) 0.5459(3) 0.041(2) Uani 1 1 d .
H45 H 0.4355 0.0771 0.5730 0.049 Uiso 1 1 calc R
C46 C 0.3832(4) 0.0546(5) 0.4985(3) 0.038(2) Uani 1 1 d .
H46 H 0.3644 0.1132 0.4940 0.046 Uiso 1 1 calc R
C47 C 0.4938(4) -0.0788(5) 0.6066(3) 0.0324(19) Uani 1 1 d .
C48 C 0.5430(4) -0.1430(5) 0.6079(3) 0.037(2) Uani 1 1 d .
H48 H 0.5496 -0.1686 0.5754 0.044 Uiso 1 1 calc R
C49 C 0.5826(4) -0.1700(5) 0.6563(3) 0.037(2) Uani 1 1 d .
H49 H 0.6151 -0.2152 0.6563 0.044 Uiso 1 1 calc R
C50 C 0.5757(4) -0.1336(6) 0.7024(4) 0.043(2) Uani 1 1 d .
H50 H 0.6032 -0.1523 0.7351 0.052 Uiso 1 1 calc R
C51 C 0.5280(5) -0.0680(6) 0.7025(4) 0.051(2) Uani 1 1 d .
H51 H 0.5234 -0.0408 0.7352 0.062 Uiso 1 1 calc R
C52 C 0.4866(4) -0.0422(6) 0.6541(3) 0.041(2) Uani 1 1 d .
H52 H 0.4532 0.0013 0.6544 0.050 Uiso 1 1 calc R
C53 C 0.0898(4) 0.0966(5) 0.3603(3) 0.0285(18) Uani 1 1 d .
C54 C 0.0433(4) 0.1022(5) 0.3968(3) 0.0319(19) Uani 1 1 d .
C55 C 0.0649(4) 0.1236(6) 0.4500(4) 0.049(2) Uani 1 1 d .
H55 H 0.1099 0.1383 0.4628 0.059 Uiso 1 1 calc R
C56 C 0.0230(4) 0.1241(6) 0.4850(4) 0.050(2) Uani 1 1 d .
H56 H 0.0398 0.1380 0.5216 0.060 Uiso 1 1 calc R
C57 C -0.0430(4) 0.1051(5) 0.4682(3) 0.035(2) Uani 1 1 d .
C58 C -0.0651(5) 0.0846(9) 0.4149(4) 0.072(4) Uani 1 1 d .
H58 H -0.1107 0.0726 0.4021 0.086 Uiso 1 1 calc R
C59 C -0.0231(5) 0.0811(8) 0.3793(4) 0.066(3) Uani 1 1 d .
H59 H -0.0396 0.0643 0.3431 0.079 Uiso 1 1 calc R
C60 C -0.0869(4) 0.1039(5) 0.5070(3) 0.043(2) Uani 1 1 d .
C61 C -0.0686(5) 0.1400(8) 0.5574(4) 0.068(3) Uani 1 1 d .
H61 H -0.0270 0.1690 0.5671 0.081 Uiso 1 1 calc R
C62 C -0.1085(6) 0.1359(8) 0.5949(4) 0.078(4) Uani 1 1 d .
H62 H -0.0942 0.1615 0.6295 0.094 Uiso 1 1 calc R
C63 C -0.1679(5) 0.0948(7) 0.5814(4) 0.062(3) Uani 1 1 d .
H63 H -0.1952 0.0907 0.6068 0.074 Uiso 1 1 calc R
C64 C -0.1882(5) 0.0598(9) 0.5323(4) 0.081(4) Uani 1 1 d .
H64 H -0.2303 0.0322 0.5229 0.098 Uiso 1 1 calc R
C65 C -0.1476(5) 0.0638(8) 0.4948(4) 0.073(3) Uani 1 1 d .
H65 H -0.1625 0.0382 0.4603 0.087 Uiso 1 1 calc R
C66 C 0.1718(4) -0.1774(5) 0.2758(3) 0.0276(18) Uani 1 1 d .
C67 C 0.1548(4) -0.2741(5) 0.2692(3) 0.0254(18) Uani 1 1 d .
C68 C 0.1988(4) -0.3336(5) 0.2527(3) 0.033(2) Uani 1 1 d .
H68 H 0.2400 -0.3126 0.2468 0.040 Uiso 1 1 calc R
C69 C 0.1818(4) -0.4242(5) 0.2449(3) 0.034(2) Uani 1 1 d .
H69 H 0.2110 -0.4645 0.2327 0.041 Uiso 1 1 calc R
C70 C 0.1228(4) -0.4559(5) 0.2548(3) 0.0317(19) Uani 1 1 d .
C71 C 0.0804(4) -0.3968(5) 0.2717(3) 0.040(2) Uani 1 1 d .
H71 H 0.0400 -0.4181 0.2788 0.048 Uiso 1 1 calc R
C72 C 0.0961(4) -0.3071(5) 0.2783(3) 0.036(2) Uani 1 1 d .
H72 H 0.0659 -0.2671 0.2894 0.043 Uiso 1 1 calc R
C73 C 0.1046(4) -0.5523(5) 0.2464(3) 0.036(2) Uani 1 1 d .
C74 C 0.1166(4) -0.5992(5) 0.2021(3) 0.037(2) Uani 1 1 d .
H74 H 0.1368 -0.5691 0.1769 0.044 Uiso 1 1 calc R
C75 C 0.0997(4) -0.6878(6) 0.1942(4) 0.047(2) Uani 1 1 d .
H75 H 0.1079 -0.7183 0.1635 0.057 Uiso 1 1 calc R
C76 C 0.0707(4) -0.7336(6) 0.2305(4) 0.053(3) Uani 1 1 d .
H76 H 0.0600 -0.7956 0.2253 0.063 Uiso 1 1 calc R
C77 C 0.0577(5) -0.6894(6) 0.2738(5) 0.066(3) Uani 1 1 d .
H77 H 0.0375 -0.7200 0.2988 0.079 Uiso 1 1 calc R
C78 C 0.0743(5) -0.5986(6) 0.2812(4) 0.055(3) Uani 1 1 d .
H78 H 0.0644 -0.5678 0.3112 0.066 Uiso 1 1 calc R
C79 C 0.2480(5) 0.2851(8) 0.1194(4) 0.064(3) Uani 1 1 d .
H79A H 0.2379 0.2202 0.1142 0.077 Uiso 1 1 calc R
H79B H 0.2431 0.3012 0.1560 0.077 Uiso 1 1 calc R
C80 C 0.2064(6) 0.3063(8) 0.4551(5) 0.081(4) Uani 1 1 d .
H80A H 0.1924 0.2498 0.4700 0.098 Uiso 1 1 calc R
H80B H 0.2377 0.2903 0.4323 0.098 Uiso 1 1 calc R
O1 O 0.2112(2) 0.0564(3) 0.28120(19) 0.0261(12) Uani 1 1 d .
O2 O 0.2610(2) 0.2448(3) 0.2451(2) 0.0314(13) Uani 1 1 d .
O3 O 0.2424(3) 0.2564(3) 0.3280(2) 0.0331(13) Uani 1 1 d .
O4 O 0.2976(2) 0.0746(3) 0.18807(19) 0.0292(12) Uani 1 1 d .
O5 O 0.3312(2) -0.0431(3) 0.2418(2) 0.0352(13) Uani 1 1 d .
O6 O 0.1534(2) 0.1202(3) 0.16044(19) 0.0306(12) Uani 1 1 d .
O7 O 0.0780(3) 0.0395(3) 0.1933(2) 0.0317(13) Uani 1 1 d .
O8 O 0.2940(2) 0.0904(3) 0.4020(2) 0.0329(13) Uani 1 1 d .
O9 O 0.3222(3) -0.0388(3) 0.3668(2) 0.0347(13) Uani 1 1 d .
O10 O 0.1464(3) 0.1302(3) 0.3763(2) 0.0349(13) Uani 1 1 d .
O11 O 0.0701(3) 0.0592(3) 0.3148(2) 0.0340(13) Uani 1 1 d .
O12 O 0.2319(3) -0.1572(3) 0.2820(2) 0.0337(13) Uani 1 1 d .
O13 O 0.1250(3) -0.1222(3) 0.2751(2) 0.0310(12) Uani 1 1 d .
Zn1 Zn 0.22807(4) 0.12493(5) 0.22086(3) 0.0270(2) Uani 1 1 d .
Zn2 Zn 0.22241(4) 0.13216(5) 0.34437(3) 0.0276(2) Uani 1 1 d .
Zn3 Zn 0.27516(4) -0.04069(5) 0.29336(3) 0.0268(2) Uani 1 1 d .
Zn4 Zn 0.12178(4) 0.00823(5) 0.26616(3) 0.0268(2) Uani 1 1 d .
Cl1 Cl 0.19109(15) 0.3457(2) 0.07376(12) 0.0825(9) Uani 1 1 d .
Cl2 Cl 0.32925(13) 0.3029(2) 0.11472(11) 0.0704(8) Uani 1 1 d .
Cl3 Cl 0.13751(19) 0.3578(3) 0.41548(16) 0.1089(12) Uani 1 1 d .
Cl4 Cl 0.24527(18) 0.3710(3) 0.50588(14) 0.1040(12) Uani 1 1 d .

loop_
_atom_site_aniso_label
_atom_site_aniso_U_11
_atom_site_aniso_U_22
_atom_site_aniso_U_33
_atom_site_aniso_U_23
_atom_site_aniso_U_13
_atom_site_aniso_U_12
C1 0.020(4) 0.031(4) 0.032(5) 0.001(4) -0.002(4) -0.006(3)
C2 0.026(4) 0.032(4) 0.027(4) 0.006(4) -0.005(4) 0.003(4)
C3 0.029(5) 0.033(5) 0.045(5) -0.001(4) 0.003(4) -0.008(4)
C4 0.032(5) 0.035(5) 0.040(5) 0.000(4) 0.005(4) -0.006(4)
C5 0.023(4) 0.034(4) 0.028(4) -0.005(4) -0.007(4) 0.004(4)
C6 0.044(5) 0.041(5) 0.034(5) -0.010(4) 0.004(4) -0.003(4)
C7 0.044(5) 0.038(5) 0.040(5) -0.004(4) 0.007(4) -0.007(4)
C8 0.035(5) 0.018(4) 0.039(5) 0.000(4) -0.005(4) -0.003(4)
C9 0.035(5) 0.036(5) 0.041(5) -0.007(4) 0.001(4) -0.008(4)
C10 0.036(5) 0.052(6) 0.035(5) -0.005(4) 0.011(4) -0.010(4)
C11 0.060(6) 0.022(4) 0.029(5) 0.002(4) 0.000(4) -0.013(4)
C12 0.045(6) 0.030(5) 0.036(5) 0.000(4) 0.000(4) 0.001(4)
C13 0.035(5) 0.037(5) 0.044(5) 0.003(4) 0.004(4) 0.003(4)
C14 0.025(4) 0.030(4) 0.029(5) 0.004(4) -0.004(4) 0.001(4)
C15 0.029(4) 0.031(4) 0.025(4) -0.004(4) -0.001(4) -0.002(4)
C16 0.030(5) 0.036(4) 0.031(5) 0.007(4) 0.006(4) 0.004(4)
C17 0.037(5) 0.025(4) 0.037(5) 0.005(4) 0.007(4) 0.008(4)
C18 0.033(5) 0.029(4) 0.035(5) -0.005(4) 0.010(4) -0.003(4)
C19 0.042(5) 0.029(4) 0.032(5) 0.001(4) 0.006(4) -0.002(4)
C20 0.031(5) 0.033(4) 0.035(5) 0.004(4) 0.004(4) 0.008(4)
C21 0.042(5) 0.026(4) 0.034(5) 0.004(4) 0.005(4) 0.006(4)
C22 0.055(6) 0.060(6) 0.032(5) 0.000(4) 0.022(5) 0.000(5)
C23 0.066(7) 0.049(6) 0.054(7) 0.014(5) 0.023(6) 0.001(5)
C24 0.086(9) 0.039(5) 0.052(7) 0.001(5) 0.039(6) 0.001(5)
C25 0.081(8) 0.050(6) 0.036(6) -0.006(5) 0.023(6) -0.010(5)
C26 0.065(6) 0.037(5) 0.038(6) 0.003(4) 0.019(5) 0.003(5)
C27 0.029(5) 0.023(4) 0.029(5) -0.001(4) -0.008(4) 0.005(4)
C28 0.032(5) 0.030(4) 0.032(5) 0.007(4) -0.001(4) 0.000(4)
C29 0.030(5) 0.075(7) 0.053(6) 0.007(5) 0.002(5) -0.015(5)
C30 0.049(6) 0.071(7) 0.035(5) 0.023(5) -0.004(5) -0.014(5)
C31 0.031(5) 0.038(5) 0.035(5) -0.002(4) 0.001(4) -0.002(4)
C32 0.036(5) 0.067(6) 0.040(5) 0.015(5) 0.004(4) -0.014(5)
C33 0.053(6) 0.062(6) 0.028(5) 0.011(4) 0.000(5) -0.008(5)
C34 0.050(6) 0.041(5) 0.025(5) -0.007(4) 0.004(4) -0.006(4)
C35 0.073(8) 0.101(9) 0.037(6) 0.022(6) -0.017(6) -0.025(7)
C36 0.079(9) 0.123(10) 0.046(7) 0.042(7) -0.021(6) -0.043(8)
C37 0.068(7) 0.066(7) 0.036(6) 0.012(5) -0.012(5) -0.011(6)
C38 0.040(7) 0.138(11) 0.065(8) -0.003(8) -0.008(6) -0.031(7)
C39 0.050(7) 0.136(11) 0.039(6) 0.018(7) -0.008(5) -0.035(7)
C40 0.034(5) 0.029(4) 0.026(5) 0.005(4) 0.002(4) -0.012(4)
C41 0.035(5) 0.029(4) 0.029(5) -0.002(4) 0.006(4) -0.002(4)
C42 0.051(6) 0.039(5) 0.026(5) 0.001(4) 0.001(4) 0.004(4)
C43 0.048(5) 0.032(4) 0.032(5) 0.006(4) 0.005(4) 0.010(4)
C44 0.038(5) 0.029(4) 0.026(4) 0.000(4) 0.001(4) -0.001(4)
C45 0.049(6) 0.035(5) 0.033(5) -0.004(4) -0.003(4) 0.003(4)
C46 0.044(5) 0.036(5) 0.030(5) 0.003(4) -0.004(4) -0.001(4)
C47 0.034(5) 0.036(4) 0.025(5) 0.007(4) 0.001(4) -0.001(4)
C48 0.038(5) 0.041(5) 0.033(5) 0.004(4) 0.010(4) 0.000(4)
C49 0.033(5) 0.034(4) 0.042(6) 0.012(4) 0.007(4) 0.000(4)
C50 0.039(5) 0.045(5) 0.043(6) 0.003(5) 0.001(4) -0.004(4)
C51 0.060(7) 0.058(6) 0.036(5) -0.010(5) 0.010(5) -0.012(5)
C52 0.037(5) 0.048(5) 0.039(6) 0.005(4) 0.007(4) 0.008(4)
C53 0.027(5) 0.022(4) 0.033(5) 0.005(4) -0.001(4) 0.003(4)
C54 0.036(5) 0.030(4) 0.030(5) -0.004(4) 0.007(4) -0.011(4)
C55 0.034(5) 0.067(6) 0.046(6) -0.009(5) 0.007(5) -0.003(5)
C56 0.040(6) 0.078(7) 0.031(5) -0.010(5) 0.008(4) -0.004(5)
C57 0.036(5) 0.037(5) 0.037(5) -0.009(4) 0.019(4) -0.009(4)
C58 0.035(6) 0.146(11) 0.040(6) -0.047(7) 0.019(5) -0.035(6)
C59 0.060(7) 0.105(8) 0.035(6) -0.027(6) 0.018(5) -0.029(6)
C60 0.051(6) 0.037(5) 0.041(5) -0.014(4) 0.014(5) -0.018(4)
C61 0.060(7) 0.101(8) 0.050(6) -0.021(6) 0.030(6) -0.037(6)
C62 0.090(9) 0.098(9) 0.057(7) -0.026(6) 0.036(7) -0.040(7)
C63 0.071(8) 0.073(7) 0.047(7) -0.005(5) 0.025(6) -0.009(6)
C64 0.051(7) 0.135(11) 0.063(8) -0.018(8) 0.025(6) -0.033(7)
C65 0.058(7) 0.114(9) 0.053(7) -0.026(6) 0.026(6) -0.021(7)
C66 0.034(5) 0.033(4) 0.016(4) -0.003(3) 0.005(4) -0.010(4)
C67 0.032(5) 0.023(4) 0.019(4) -0.003(3) 0.001(3) -0.002(4)
C68 0.030(5) 0.041(5) 0.027(5) 0.002(4) 0.003(4) 0.002(4)
C69 0.027(5) 0.027(4) 0.049(5) -0.003(4) 0.010(4) 0.001(4)
C70 0.032(5) 0.029(4) 0.029(5) -0.002(4) -0.004(4) 0.001(4)
C71 0.040(5) 0.031(5) 0.052(6) -0.012(4) 0.016(4) -0.014(4)
C72 0.031(5) 0.033(5) 0.046(5) -0.003(4) 0.013(4) 0.009(4)
C73 0.041(5) 0.026(4) 0.042(5) 0.005(4) 0.009(4) 0.000(4)
C74 0.038(5) 0.028(4) 0.046(5) 0.001(4) 0.013(4) -0.004(4)
C75 0.046(6) 0.035(5) 0.065(6) -0.007(5) 0.021(5) -0.004(4)
C76 0.033(5) 0.040(5) 0.085(8) -0.013(6) 0.013(5) 0.001(4)
C77 0.086(8) 0.030(5) 0.092(8) 0.001(5) 0.045(7) -0.019(5)
C78 0.083(8) 0.034(5) 0.053(6) -0.009(5) 0.023(6) -0.003(5)
C79 0.059(7) 0.085(8) 0.050(6) 0.011(6) 0.012(5) 0.003(6)
C80 0.078(8) 0.096(9) 0.075(8) -0.024(7) 0.029(7) -0.036(7)
O1 0.029(3) 0.021(3) 0.028(3) 0.001(2) 0.005(2) -0.001(2)
O2 0.033(3) 0.025(3) 0.032(3) -0.002(3) -0.004(3) -0.005(2)
O3 0.037(3) 0.026(3) 0.037(3) 0.000(3) 0.009(3) -0.006(2)
O4 0.029(3) 0.031(3) 0.026(3) 0.000(2) 0.004(2) -0.003(3)
O5 0.027(3) 0.037(3) 0.037(3) 0.006(3) -0.002(3) 0.005(2)
O6 0.026(3) 0.033(3) 0.029(3) 0.005(2) -0.001(2) -0.006(2)
O7 0.037(3) 0.031(3) 0.025(3) 0.001(2) 0.003(3) 0.001(2)
O8 0.029(3) 0.030(3) 0.036(3) 0.001(2) -0.001(3) -0.002(3)
O9 0.037(3) 0.034(3) 0.028(3) 0.003(3) -0.003(3) 0.002(3)
O10 0.038(3) 0.033(3) 0.032(3) -0.004(2) 0.004(3) -0.007(3)
O11 0.039(3) 0.035(3) 0.028(3) -0.006(3) 0.006(3) -0.007(3)
O12 0.034(4) 0.028(3) 0.039(3) 0.000(2) 0.006(3) -0.007(2)
O13 0.034(3) 0.026(3) 0.033(3) 0.000(2) 0.009(3) 0.004(3)
Zn1 0.0266(5) 0.0243(5) 0.0283(5) 0.0011(4) 0.0019(4) -0.0028(4)
Zn2 0.0289(5) 0.0245(5) 0.0276(5) -0.0003(4) 0.0019(4) -0.0016(4)
Zn3 0.0281(5) 0.0252(5) 0.0256(5) 0.0003(4) 0.0022(4) -0.0030(4)
Zn4 0.0286(5) 0.0253(5) 0.0253(5) 0.0003(4) 0.0030(4) -0.0020(4)
Cl1 0.0677(19) 0.111(2) 0.0604(18) 0.0063(16) -0.0062(15) 0.0252(17)
Cl2 0.0474(16) 0.091(2) 0.0752(19) 0.0001(16) 0.0173(14) 0.0007(14)
Cl3 0.100(3) 0.109(3) 0.109(3) -0.011(2) 0.004(2) 0.021(2)
Cl4 0.094(3) 0.131(3) 0.085(2) -0.042(2) 0.0131(19) -0.004(2)

loop_
_atom_type_symbol
_atom_type_description
_atom_type_scat_dispersion_real
_atom_type_scat_dispersion_imag
_atom_type_scat_source
C C 0.0033 0.0016 'International Tables Vol C Tables 4.2.6.8 and 6.1.1.4'
H H 0.0000 0.0000 'International Tables Vol C Tables 4.2.6.8 and 6.1.1.4'
O O 0.0106 0.0060 'International Tables Vol C Tables 4.2.6.8 and 6.1.1.4'
N N 0.0061 0.0033 'International Tables Vol C Tables 4.2.6.8 and 6.1.1.4'
Zn Zn 0.2839 1.4301 'International Tables Vol C Tables 4.2.6.8 and 6.1.1.4'
Cl Cl 0.1484 0.1585 'International Tables Vol C Tables 4.2.6.8 and 6.1.1.4'

loop_
_geom_angle_atom_site_label_1
_geom_angle_atom_site_label_2
_geom_angle_atom_site_label_3
_geom_angle
O2 C1 O3 125.4(7)
O2 C1 C2 118.5(7)
O3 C1 C2 116.0(7)
C3 C2 C7 119.3(7)
C3 C2 C1 119.3(7)
C7 C2 C1 121.4(7)
C4 C3 C2 119.6(8)
C4 C3 H3 120.2
C2 C3 H3 120.2
C3 C4 C5 122.8(8)
C3 C4 H4 118.6
C5 C4 H4 118.6
C4 C5 C6 117.0(7)
C4 C5 C8 121.4(7)
C6 C5 C8 121.5(7)
C7 C6 C5 121.2(8)
C7 C6 H6 119.4
C5 C6 H6 119.4
C6 C7 C2 120.0(8)
C6 C7 H7 120.0
C2 C7 H7 120.0
C13 C8 C9 117.7(7)
C13 C8 C5 123.3(7)
C9 C8 C5 119.0(7)
C10 C9 C8 122.1(8)
C10 C9 H9 119.0
C8 C9 H9 119.0
C9 C10 C11 119.3(8)
C9 C10 H10 120.3
C11 C10 H10 120.3
C10 C11 C12 119.8(7)
C10 C11 H11 120.1
C12 C11 H11 120.1
C13 C12 C11 119.6(8)
C13 C12 H12 120.2
C11 C12 H12 120.2
C8 C13 C12 121.4(8)
C8 C13 H13 119.3
C12 C13 H13 119.3
O4 C14 O5 123.8(7)
O4 C14 C15 118.5(7)
O5 C14 C15 117.6(7)
C16 C15 C20 118.2(7)
C16 C15 C14 121.0(7)
C20 C15 C14 120.8(7)
C17 C16 C15 120.4(7)
C17 C16 H16 119.8
C15 C16 H16 119.8
C16 C17 C18 121.3(7)
C16 C17 H17 119.4
C18 C17 H17 119.4
C19 C18 C17 118.3(7)
C19 C18 C21 120.5(7)
C17 C18 C21 121.2(7)
C20 C19 C18 120.8(8)
C20 C19 H19 119.6
C18 C19 H19 119.6
C19 C20 C15 120.9(7)
C19 C20 H20 119.5
C15 C20 H20 119.5
C22 C21 C26 117.9(8)
C22 C21 C18 119.8(7)
C26 C21 C18 122.4(8)
C21 C22 C23 122.0(9)
C21 C22 H22 119.0
C23 C22 H22 119.0
C24 C23 C22 118.6(10)
C24 C23 H23 120.7
C22 C23 H23 120.7
C23 C24 C25 120.2(9)
C23 C24 H24 119.9
C25 C24 H24 119.9
C26 C25 C24 119.6(9)
C26 C25 H25 120.2
C24 C25 H25 120.2
C25 C26 C21 121.7(9)
C25 C26 H26 119.2
C21 C26 H26 119.2
O6 C27 O7 125.9(7)
O6 C27 C28 117.4(7)
O7 C27 C28 116.7(7)
C33 C28 C29 116.5(7)
C33 C28 C27 121.7(7)
C29 C28 C27 121.8(7)
C30 C29 C28 121.1(8)
C30 C29 H29 119.5
C28 C29 H29 119.5
C31 C30 C29 121.0(8)
C31 C30 H30 119.5
C29 C30 H30 119.5
C30 C31 C32 118.8(8)
C30 C31 C34 120.7(8)
C32 C31 C34 120.5(7)
C31 C32 C33 119.8(8)
C31 C32 H32 120.1
C33 C32 H32 120.1
C28 C33 C32 122.7(8)
C28 C33 H33 118.6
C32 C33 H33 118.6
C35 C34 C39 116.4(8)
C35 C34 C31 122.4(8)
C39 C34 C31 121.1(8)
C34 C35 C36 122.0(10)
C34 C35 H35 119.0
C36 C35 H35 119.0
C37 C36 C35 120.7(10)
C37 C36 H36 119.7
C35 C36 H36 119.7
C36 C37 C38 118.5(9)
C36 C37 H37 120.7
C38 C37 H37 120.7
C37 C38 C39 121.1(10)
C37 C38 H38 119.5
C39 C38 H38 119.5
C34 C39 C38 120.9(10)
C34 C39 H39 119.5
C38 C39 H39 119.5
O8 C40 O9 123.8(7)
O8 C40 C41 119.3(7)
O9 C40 C41 116.9(7)
C42 C41 C46 117.8(7)
C42 C41 C40 121.1(7)
C46 C41 C40 121.1(7)
C41 C42 C43 120.1(8)
C41 C42 H42 120.0
C43 C42 H42 120.0
C44 C43 C42 122.0(7)
C44 C43 H43 119.0
C42 C43 H43 119.0
C43 C44 C45 117.5(7)
C43 C44 C47 120.5(7)
C45 C44 C47 121.9(7)
C46 C45 C44 121.2(8)
C46 C45 H45 119.4
C44 C45 H45 119.4
C45 C46 C41 121.4(8)
C45 C46 H46 119.3
C41 C46 H46 119.3
C52 C47 C48 117.8(7)
C52 C47 C44 121.7(7)
C48 C47 C44 120.5(7)
C49 C48 C47 121.0(8)
C49 C48 H48 119.5
C47 C48 H48 119.5
C50 C49 C48 120.9(8)
C50 C49 H49 119.6
C48 C49 H49 119.6
C49 C50 C51 119.7(8)
C49 C50 H50 120.1
C51 C50 H50 120.1
C50 C51 C52 119.7(8)
C50 C51 H51 120.1
C52 C51 H51 120.1
C47 C52 C51 120.9(8)
C47 C52 H52 119.6
C51 C52 H52 119.6
O10 C53 O11 124.3(7)
O10 C53 C54 117.6(7)
O11 C53 C54 118.1(7)
C55 C54 C59 117.7(8)
C55 C54 C53 120.9(7)
C59 C54 C53 121.3(7)
C56 C55 C54 121.6(8)
C56 C55 H55 119.2
C54 C55 H55 119.2
C55 C56 C57 121.5(8)
C55 C56 H56 119.3
C57 C56 H56 119.3
C56 C57 C58 117.3(8)
C56 C57 C60 120.5(8)
C58 C57 C60 122.2(8)
C57 C58 C59 122.0(8)
C57 C58 H58 119.0
C59 C58 H58 119.0
C58 C59 C54 119.9(8)
C58 C59 H59 120.0
C54 C59 H59 120.0
C65 C60 C61 116.3(9)
C65 C60 C57 121.4(8)
C61 C60 C57 122.3(8)
C60 C61 C62 122.7(9)
C60 C61 H61 118.7
C62 C61 H61 118.7
C63 C62 C61 119.0(10)
C63 C62 H62 120.5
C61 C62 H62 120.5
C64 C63 C62 120.4(10)
C64 C63 H63 119.8
C62 C63 H63 119.8
C63 C64 C65 120.2(10)
C63 C64 H64 119.9
C65 C64 H64 119.9
C60 C65 C64 121.4(10)
C60 C65 H65 119.3
C64 C65 H65 119.3
O12 C66 O13 125.6(7)
O12 C66 C67 116.9(7)
O13 C66 C67 117.5(7)
C72 C67 C68 118.9(7)
C72 C67 C66 121.6(7)
C68 C67 C66 119.5(7)
C69 C68 C67 119.3(7)
C69 C68 H68 120.3
C67 C68 H68 120.3
C70 C69 C68 120.7(7)
C70 C69 H69 119.6
C68 C69 H69 119.6
C71 C70 C69 119.2(7)
C71 C70 C73 120.1(7)
C69 C70 C73 120.7(7)
C72 C71 C70 120.5(8)
C72 C71 H71 119.7
C70 C71 H71 119.7
C71 C72 C67 121.3(7)
C71 C72 H72 119.4
C67 C72 H72 119.4
C78 C73 C74 117.1(7)
C78 C73 C70 121.8(8)
C74 C73 C70 121.1(7)
C75 C74 C73 121.2(8)
C75 C74 H74 119.4
C73 C74 H74 119.4
C74 C75 C76 120.5(9)
C74 C75 H75 119.7
C76 C75 H75 119.7
C77 C76 C75 119.6(9)
C77 C76 H76 120.2
C75 C76 H76 120.2
C76 C77 C78 119.4(9)
C76 C77 H77 120.3
C78 C77 H77 120.3
C73 C78 C77 122.0(9)
C73 C78 H78 119.0
C77 C78 H78 119.0
Cl1 C79 Cl2 114.3(6)
Cl1 C79 H79A 108.7
Cl2 C79 H79A 108.7
Cl1 C79 H79B 108.7
Cl2 C79 H79B 108.7
H79A C79 H79B 107.6
Cl4 C80 Cl3 113.6(7)
Cl4 C80 H80A 108.8
Cl3 C80 H80A 108.8
Cl4 C80 H80B 108.8
Cl3 C80 H80B 108.8
H80A C80 H80B 107.7
Zn1 O1 Zn2 110.2(2)
Zn1 O1 Zn3 106.6(2)
Zn2 O1 Zn3 109.8(2)
Zn1 O1 Zn4 111.0(2)
Zn2 O1 Zn4 108.7(2)
Zn3 O1 Zn4 110.5(2)
C1 O2 Zn1 132.0(5)
C1 O3 Zn2 128.3(5)
C14 O4 Zn1 129.5(5)
C14 O5 Zn3 132.2(5)
C27 O6 Zn1 130.0(5)
C27 O7 Zn4 132.1(5)
C40 O8 Zn2 129.0(5)
C40 O9 Zn3 134.1(5)
C53 O10 Zn2 131.4(5)
C53 O11 Zn4 129.3(5)
C66 O12 Zn3 130.2(5)
C66 O13 Zn4 130.6(5)
O1 Zn1 O6 111.4(2)
O1 Zn1 O2 109.6(2)
O6 Zn1 O2 116.7(2)
O1 Zn1 O4 114.2(2)
O6 Zn1 O4 100.6(2)
O2 Zn1 O4 104.0(2)
O1 Zn1 Zn3 36.72(14)
O6 Zn1 Zn3 122.84(15)
O2 Zn1 Zn3 119.04(15)
O4 Zn1 Zn3 77.54(14)
O10 Zn2 O1 112.1(2)
O10 Zn2 O3 109.5(2)
O1 Zn2 O3 111.3(2)
O10 Zn2 O8 103.8(2)
O1 Zn2 O8 112.4(2)
O3 Zn2 O8 107.3(2)
O9 Zn3 O5 114.1(2)
O9 Zn3 O1 109.6(2)
O5 Zn3 O1 113.2(2)
O9 Zn3 O12 106.4(2)
O5 Zn3 O12 102.0(2)
O1 Zn3 O12 111.0(2)
O9 Zn3 Zn1 126.89(16)
O5 Zn3 Zn1 76.64(15)
O1 Zn3 Zn1 36.64(14)
O12 Zn3 Zn1 122.53(16)
O7 Zn4 O13 110.3(2)
O7 Zn4 O1 109.6(2)
O13 Zn4 O1 109.5(2)
O7 Zn4 O11 107.8(2)
O13 Zn4 O11 108.7(2)
O1 Zn4 O11 111.0(2)

loop_
_geom_bond_atom_site_label_1
_geom_bond_atom_site_label_2
_geom_bond_distance
C1 O2 1.251(9)
C1 O3 1.264(9)
C1 C2 1.490(11)
C2 C3 1.394(11)
C2 C7 1.397(11)
C3 C4 1.376(11)
C3 H3 0.9500
C4 C5 1.390(11)
C4 H4 0.9500
C5 C6 1.404(11)
C5 C8 1.475(10)
C6 C7 1.392(11)
C6 H6 0.9500
C7 H7 0.9500
C8 C13 1.382(11)
C8 C9 1.393(11)
C9 C10 1.378(11)
C9 H9 0.9500
C10 C11 1.384(11)
C10 H10 0.9500
C11 C12 1.394(12)
C11 H11 0.9500
C12 C13 1.386(11)
C12 H12 0.9500
C13 H13 0.9500
C14 O4 1.267(9)
C14 O5 1.274(9)
C14 C15 1.463(11)
C15 C16 1.385(10)
C15 C20 1.401(11)
C16 C17 1.375(11)
C16 H16 0.9500
C17 C18 1.392(11)
C17 H17 0.9500
C18 C19 1.383(11)
C18 C21 1.489(11)
C19 C20 1.371(11)
C19 H19 0.9500
C20 H20 0.9500
C21 C22 1.384(12)
C21 C26 1.385(11)
C22 C23 1.395(12)
C22 H22 0.9500
C23 C24 1.389(13)
C23 H23 0.9500
C24 C25 1.393(14)
C24 H24 0.9500
C25 C26 1.379(12)
C25 H25 0.9500
C26 H26 0.9500
C27 O6 1.271(9)
C27 O7 1.274(9)
C27 C28 1.471(10)
C28 C33 1.376(11)
C28 C29 1.402(12)
C29 C30 1.387(12)
C29 H29 0.9500
C30 C31 1.370(12)
C30 H30 0.9500
C31 C32 1.384(11)
C31 C34 1.514(11)
C32 C33 1.384(11)
C32 H32 0.9500
C33 H33 0.9500
C34 C35 1.352(12)
C34 C39 1.367(13)
C35 C36 1.379(13)
C35 H35 0.9500
C36 C37 1.337(14)
C36 H36 0.9500
C37 C38 1.339(14)
C37 H37 0.9500
C38 C39 1.382(14)
C38 H38 0.9500
C39 H39 0.9500
C40 O8 1.266(9)
C40 O9 1.282(9)
C40 C41 1.452(10)
C41 C42 1.379(11)
C41 C46 1.399(11)
C42 C43 1.391(11)
C42 H42 0.9500
C43 C44 1.379(11)
C43 H43 0.9500
C44 C45 1.382(11)
C44 C47 1.484(10)
C45 C46 1.368(11)
C45 H45 0.9500
C46 H46 0.9500
C47 C52 1.365(11)
C47 C48 1.393(11)
C48 C49 1.391(11)
C48 H48 0.9500
C49 C50 1.330(12)
C49 H49 0.9500
C50 C51 1.389(12)
C50 H50 0.9500
C51 C52 1.402(12)
C51 H51 0.9500
C52 H52 0.9500
C53 O10 1.264(9)
C53 O11 1.277(9)
C53 C54 1.476(11)
C54 C55 1.375(11)
C54 C59 1.393(12)
C55 C56 1.371(12)
C55 H55 0.9500
C56 C57 1.376(11)
C56 H56 0.9500
C57 C58 1.376(11)
C57 C60 1.478(11)
C58 C59 1.385(12)
C58 H58 0.9500
C59 H59 0.9500
C60 C65 1.370(13)
C60 C61 1.373(12)
C61 C62 1.392(13)
C61 H61 0.9500
C62 C63 1.355(14)
C62 H62 0.9500
C63 C64 1.341(14)
C63 H63 0.9500
C64 C65 1.402(13)
C64 H64 0.9500
C65 H65 0.9500
C66 O12 1.262(9)
C66 O13 1.269(9)
C66 C67 1.480(10)
C67 C72 1.378(11)
C67 C68 1.399(10)
C68 C69 1.394(11)
C68 H68 0.9500
C69 C70 1.384(11)
C69 H69 0.9500
C70 C71 1.374(11)
C70 C73 1.485(11)
C71 C72 1.374(11)
C71 H71 0.9500
C72 H72 0.9500
C73 C78 1.375(12)
C73 C74 1.395(11)
C74 C75 1.366(11)
C74 H74 0.9500
C75 C76 1.385(13)
C75 H75 0.9500
C76 C77 1.360(13)
C76 H76 0.9500
C77 C78 1.395(12)
C77 H77 0.9500
C78 H78 0.9500
C79 Cl1 1.729(10)
C79 Cl2 1.737(10)
C79 H79A 0.9900
C79 H79B 0.9900
C80 Cl4 1.678(11)
C80 Cl3 1.746(13)
C80 H80A 0.9900
C80 H80B 0.9900
O1 Zn1 1.938(5)
O1 Zn2 1.939(5)
O1 Zn3 1.941(5)
O1 Zn4 1.952(5)
O2 Zn1 1.960(5)
O3 Zn2 1.957(5)
O4 Zn1 1.963(5)
O5 Zn3 1.930(6)
O6 Zn1 1.947(5)
O7 Zn4 1.948(5)
O8 Zn2 1.960(5)
O9 Zn3 1.924(5)
O10 Zn2 1.921(5)
O11 Zn4 1.954(5)
O12 Zn3 1.943(5)
O13 Zn4 1.951(5)
Zn1 Zn3 3.1110(12)
